data_4072463
loop_
_publ_author_name
'Jones, Natalie A.'
'Liddle, Stephen T.'
'Wilson, Claire'
'Arnold, Polly L.'

_publ_section_title
;
 Titanium(III) Alkoxy-N-heterocyclic Carbenes and a Safe, Low-Cost Route
 to TiCl3(THF)3
;
_journal_issue 3
_journal_name_full Organometallics
_journal_page_first 755
_journal_paper_doi 10.1021/om060486d
_journal_volume 26
_journal_year 2007
_chemical_formula_moiety 'C30 H51 N6 O3 Ti'
_chemical_formula_sum 'C30 H51 N6 O3 Ti'
_chemical_formula_weight 591.67
_chemical_name_systematic
; 
 ? 
;
_space_group_IT_number 2
_symmetry_cell_setting triclinic
_symmetry_space_group_name_Hall '-P 1'
_symmetry_space_group_name_H-M 'P -1'
_atom_sites_solution_hydrogens 'geom, Me from difmap'
_atom_sites_solution_primary heavy
_atom_sites_solution_secondary difmap
_audit_creation_method 'enCIFer editing of SHELXL97 CIF output'
_cell_angle_alpha 108.239(2)
_cell_angle_beta 103.011(3)
_cell_angle_gamma 104.461(2)
_cell_formula_units_Z 4
_cell_length_a 10.706(2)
_cell_length_b 18.611(3)
_cell_length_c 19.692(3)
_cell_measurement_reflns_used 2728
_cell_measurement_temperature 150(2)
_cell_measurement_theta_max 21.80
_cell_measurement_theta_min 2.42
_cell_volume 3406.6(10)
_computing_cell_refinement 'Bruker SAINT version 6.36a (Bruker, 2000)'
_computing_data_collection 'Bruker SMART version 5.625 (Bruker, 2001)'
_computing_data_reduction 'Bruker SAINT; Bruker SHELXTL (Bruker, 2001)'
_computing_molecular_graphics 'Bruker SHELXTL'
_computing_publication_material 'enCIFer(Allen et al.,2004);PLATON(Spek,2003)'
_computing_structure_refinement 'SHELXL97-2 (Sheldrick, 1998)'
_computing_structure_solution 'Bruker SHELXTL'
_diffrn_ambient_temperature 150(2)
_diffrn_measured_fraction_theta_full 0.985
_diffrn_measured_fraction_theta_max 0.985
_diffrn_measurement_device_type 'Bruker SMART APEX CCD diffractometer'
_diffrn_measurement_method '\w rotation with narrow frames'
_diffrn_radiation_monochromator graphite
_diffrn_radiation_source 'normal-focus sealed tube'
_diffrn_radiation_type MoK\a
_diffrn_radiation_wavelength 0.71073
_diffrn_reflns_av_R_equivalents 0.072
_diffrn_reflns_av_sigmaI/netI 0.104
_diffrn_reflns_limit_h_max 12
_diffrn_reflns_limit_h_min -12
_diffrn_reflns_limit_k_max 22
_diffrn_reflns_limit_k_min -22
_diffrn_reflns_limit_l_max 23
_diffrn_reflns_limit_l_min -23
_diffrn_reflns_number 21200
_diffrn_reflns_theta_full 22.50
_diffrn_reflns_theta_max 22.50
_diffrn_reflns_theta_min 2.22
_diffrn_standards_decay_% 0
_diffrn_standards_number 0
_exptl_absorpt_coefficient_mu 0.288
_exptl_absorpt_correction_T_max 0.98
_exptl_absorpt_correction_T_min 0.93
_exptl_absorpt_correction_type multi-scan
_exptl_absorpt_process_details '(SADABS; Bruker, 2001)'
_exptl_crystal_colour red
_exptl_crystal_density_diffrn 1.154
_exptl_crystal_density_method 'not measured'
_exptl_crystal_description block
_exptl_crystal_F_000 1276
_exptl_crystal_size_max 0.24
_exptl_crystal_size_mid 0.13
_exptl_crystal_size_min 0.08
_refine_diff_density_max 0.44
_refine_diff_density_min -0.28
_refine_diff_density_rms 0.06
_refine_ls_extinction_method none
_refine_ls_goodness_of_fit_ref 0.95
_refine_ls_hydrogen_treatment constr
_refine_ls_matrix_type full
_refine_ls_number_parameters 745
_refine_ls_number_reflns 8789
_refine_ls_number_restraints 0
_refine_ls_restrained_S_all 0.95
_refine_ls_R_factor_all 0.101
_refine_ls_R_factor_gt 0.0583
_refine_ls_shift/su_max 0.001
_refine_ls_shift/su_mean 0.000
_refine_ls_structure_factor_coef Fsqd
_refine_ls_weighting_details 'calc w=1/[\s^2^(Fo^2^)+(0.0495P)^2^] where P=(Fo^2^+2Fc^2^)/3'
_refine_ls_weighting_scheme calc
_refine_ls_wR_factor_gt 0.112
_refine_ls_wR_factor_ref 0.125
_reflns_number_gt 5525
_reflns_number_total 8789
_reflns_threshold_expression I>2\s(I)
_cod_data_source_file om060486dsi20060602_074829.cif
_cod_data_source_block tincpr
_cod_depositor_comments
;
The following automatic conversions were performed:

'_symmetry_cell_setting' value 'Triclinic' changed to 'triclinic'
according to /home/saulius/struct/CIF-dictionaries/cif_core.dic
dictionary named 'cif_core.dic' version 2.4.1 from 2010-06-29.

Automatic conversion script
Id: cif_fix_values 1715 2011-07-08 13:25:40Z adriana 
;
_cod_original_cell_volume 3406.6(15)
_cod_database_code 4072463

loop_
_symmetry_equiv_pos_as_xyz
'x, y, z'
'-x, -y, -z'

loop_
_atom_site_label
_atom_site_type_symbol
_atom_site_fract_x
_atom_site_fract_y
_atom_site_fract_z
_atom_site_U_iso_or_equiv
_atom_site_adp_type
_atom_site_occupancy
_atom_site_symmetry_multiplicity
_atom_site_calc_flag
_atom_site_refinement_flags
Ti1 Ti -0.55436(8) -0.74913(4) 0.29897(4) 0.0238(2) Uani 1 1 d .
O1 O -0.6078(3) -0.75055(16) 0.38933(16) 0.0305(8) Uani 1 1 d .
N1 N -0.3630(4) -0.6074(2) 0.4548(2) 0.0377(10) Uani 1 1 d .
N2 N -0.2232(4) -0.6421(2) 0.4014(2) 0.0408(11) Uani 1 1 d .
C1 C -0.5780(5) -0.6913(3) 0.4602(3) 0.0358(13) Uani 1 1 d .
C2 C -0.7143(5) -0.6836(3) 0.4696(3) 0.0602(17) Uani 1 1 d .
H2A H -0.7731 -0.7351 0.4663 0.090 Uiso 1 1 calc R
H2B H -0.7603 -0.6694 0.4294 0.090 Uiso 1 1 calc R
H2C H -0.6958 -0.6415 0.5191 0.090 Uiso 1 1 calc R
C3 C -0.5052(6) -0.7130(3) 0.5224(3) 0.0573(16) Uani 1 1 d .
H3A H -0.4178 -0.7161 0.5169 0.086 Uiso 1 1 calc R
H3B H -0.5622 -0.7652 0.5186 0.086 Uiso 1 1 calc R
H3C H -0.4887 -0.6715 0.5720 0.086 Uiso 1 1 calc R
C4 C -0.4920(5) -0.6081(3) 0.4673(3) 0.0374(13) Uani 1 1 d .
H4A H -0.5448 -0.5923 0.4300 0.045 Uiso 1 1 calc R
H4B H -0.4734 -0.5679 0.5185 0.045 Uiso 1 1 calc R
C5 C -0.2363(5) -0.5698(3) 0.5087(3) 0.0665(19) Uani 1 1 d .
H5A H -0.2154 -0.5354 0.5600 0.080 Uiso 1 1 calc R
C6 C -0.1475(5) -0.5906(3) 0.4758(3) 0.0649(18) Uani 1 1 d .
H6A H -0.0514 -0.5734 0.4989 0.078 Uiso 1 1 calc R
C7 C -0.3588(5) -0.6539(2) 0.3871(3) 0.0336(12) Uani 1 1 d .
C8 C -0.1686(5) -0.6804(3) 0.3430(3) 0.0421(14) Uani 1 1 d .
H8A H -0.2462 -0.7268 0.3014 0.051 Uiso 1 1 calc R
C9 C -0.0649(6) -0.7131(4) 0.3745(4) 0.088(2) Uani 1 1 d .
H9A H -0.1077 -0.7532 0.3926 0.131 Uiso 1 1 calc R
H9B H 0.0109 -0.6690 0.4168 0.131 Uiso 1 1 calc R
H9C H -0.0301 -0.7386 0.3349 0.131 Uiso 1 1 calc R
C10 C -0.1119(6) -0.6217(3) 0.3100(3) 0.0738(19) Uani 1 1 d .
H10A H -0.1837 -0.6030 0.2892 0.111 Uiso 1 1 calc R
H10B H -0.0797 -0.6484 0.2697 0.111 Uiso 1 1 calc R
H10C H -0.0356 -0.5755 0.3498 0.111 Uiso 1 1 calc R
O2 O -0.4534(3) -0.82320(15) 0.29565(15) 0.0260(7) Uani 1 1 d .
N3 N -0.7193(4) -0.9353(2) 0.2379(2) 0.0269(9) Uani 1 1 d .
N4 N -0.8424(4) -0.8956(2) 0.1675(2) 0.0270(9) Uani 1 1 d .
C11 C -0.4694(4) -0.8920(2) 0.3111(3) 0.0298(12) Uani 1 1 d .
C12 C -0.3815(5) -0.8706(3) 0.3926(3) 0.0527(15) Uani 1 1 d .
H12A H -0.2847 -0.8524 0.3973 0.079 Uiso 1 1 calc R
H12B H -0.4030 -0.9183 0.4050 0.079 Uiso 1 1 calc R
H12C H -0.4007 -0.8274 0.4275 0.079 Uiso 1 1 calc R
C13 C -0.4279(5) -0.9520(3) 0.2570(3) 0.0409(13) Uani 1 1 d .
H13A H -0.3367 -0.9252 0.2569 0.061 Uiso 1 1 calc R
H13B H -0.4937 -0.9731 0.2058 0.061 Uiso 1 1 calc R
H13C H -0.4265 -0.9966 0.2732 0.061 Uiso 1 1 calc R
C14 C -0.6201(4) -0.9309(3) 0.3049(3) 0.0316(12) Uani 1 1 d .
H14A H -0.6348 -0.9861 0.3036 0.038 Uiso 1 1 calc R
H14B H -0.6364 -0.8992 0.3507 0.038 Uiso 1 1 calc R
C15 C -0.8247(5) -1.0039(3) 0.1858(3) 0.0310(12) Uani 1 1 d .
H15A H -0.8392 -1.0577 0.1819 0.037 Uiso 1 1 calc R
C16 C -0.9025(5) -0.9787(3) 0.1416(3) 0.0340(12) Uani 1 1 d .
H16A H -0.9839 -1.0116 0.1001 0.041 Uiso 1 1 calc R
C17 C -0.7267(4) -0.8673(2) 0.2288(2) 0.0230(11) Uani 1 1 d .
C18 C -0.8989(5) -0.8416(3) 0.1409(3) 0.0411(13) Uani 1 1 d .
H18A H -0.8204 -0.7917 0.1537 0.049 Uiso 1 1 calc R
C19 C -0.9657(7) -0.8766(4) 0.0571(3) 0.100(2) Uani 1 1 d .
H19A H -0.9041 -0.8966 0.0325 0.149 Uiso 1 1 calc R
H19B H -0.9860 -0.8349 0.0408 0.149 Uiso 1 1 calc R
H19C H -1.0508 -0.9212 0.0429 0.149 Uiso 1 1 calc R
C20 C -0.9891(7) -0.8171(4) 0.1841(4) 0.110(3) Uani 1 1 d .
H20A H -0.9388 -0.7947 0.2385 0.165 Uiso 1 1 calc R
H20B H -1.0692 -0.8642 0.1717 0.165 Uiso 1 1 calc R
H20C H -1.0188 -0.7762 0.1706 0.165 Uiso 1 1 calc R
O3 O -0.6389(3) -0.67047(15) 0.28532(16) 0.0292(8) Uani 1 1 d .
N5 N -0.4835(4) -0.6653(2) 0.1853(2) 0.0338(10) Uani 1 1 d .
N6 N -0.4862(4) -0.7846(2) 0.1331(2) 0.0334(10) Uani 1 1 d .
C21 C -0.6230(5) -0.6099(3) 0.2580(3) 0.0369(13) Uani 1 1 d .
C22 C -0.6142(6) -0.5317(3) 0.3176(3) 0.0570(16) Uani 1 1 d .
H22A H -0.5326 -0.5136 0.3617 0.085 Uiso 1 1 calc R
H22B H -0.6958 -0.5408 0.3330 0.085 Uiso 1 1 calc R
H22C H -0.6086 -0.4903 0.2963 0.085 Uiso 1 1 calc R
C23 C -0.7434(5) -0.6324(3) 0.1866(3) 0.0470(14) Uani 1 1 d .
H23A H -0.7463 -0.6805 0.1463 0.070 Uiso 1 1 calc R
H23B H -0.7316 -0.5875 0.1699 0.070 Uiso 1 1 calc R
H23C H -0.8290 -0.6436 0.1980 0.070 Uiso 1 1 calc R
C24 C -0.4889(5) -0.5936(2) 0.2402(3) 0.0415(13) Uani 1 1 d .
H24A H -0.4792 -0.5507 0.2200 0.050 Uiso 1 1 calc R
H24B H -0.4112 -0.5738 0.2875 0.050 Uiso 1 1 calc R
C25 C -0.4594(5) -0.6714(3) 0.1182(3) 0.0436(14) Uani 1 1 d .
H25A H -0.4452 -0.6303 0.0988 0.052 Uiso 1 1 calc R
C26 C -0.4598(5) -0.7456(3) 0.0860(3) 0.0439(14) Uani 1 1 d .
H26A H -0.4447 -0.7677 0.0394 0.053 Uiso 1 1 calc R
C27 C -0.4999(4) -0.7354(3) 0.1962(2) 0.0298(12) Uani 1 1 d .
C28 C -0.4937(5) -0.8684(3) 0.1189(3) 0.0395(13) Uani 1 1 d .
H28A H -0.5137 -0.8805 0.1622 0.047 Uiso 1 1 calc R
C29 C -0.6078(5) -0.9271(3) 0.0481(3) 0.0615(17) Uani 1 1 d .
H29A H -0.6934 -0.9180 0.0503 0.092 Uiso 1 1 calc R
H29B H -0.6166 -0.9822 0.0436 0.092 Uiso 1 1 calc R
H29C H -0.5881 -0.9193 0.0041 0.092 Uiso 1 1 calc R
C30 C -0.3558(5) -0.8757(3) 0.1191(3) 0.0686(18) Uani 1 1 d .
H30A H -0.2862 -0.8379 0.1677 0.103 Uiso 1 1 calc R
H30B H -0.3321 -0.8630 0.0779 0.103 Uiso 1 1 calc R
H30C H -0.3598 -0.9308 0.1119 0.103 Uiso 1 1 calc R
Ti2 Ti 0.05711(8) -0.22275(4) 0.21001(5) 0.0245(2) Uani 1 1 d .
O4 O -0.1223(3) -0.30594(16) 0.14512(17) 0.0307(8) Uani 1 1 d .
N7 N -0.1720(4) -0.1680(2) 0.1348(2) 0.0382(10) Uani 1 1 d .
N8 N -0.0861(4) -0.0751(2) 0.2461(2) 0.0400(11) Uani 1 1 d .
C31 C -0.2220(5) -0.3151(3) 0.0808(3) 0.0359(12) Uani 1 1 d .
C32 C -0.2234(5) -0.3821(3) 0.0113(3) 0.0519(15) Uani 1 1 d .
H32A H -0.2471 -0.4333 0.0178 0.078 Uiso 1 1 calc R
H32B H -0.1327 -0.3692 0.0057 0.078 Uiso 1 1 calc R
H32C H -0.2911 -0.3866 -0.0340 0.078 Uiso 1 1 calc R
C33 C -0.3634(4) -0.3365(3) 0.0899(3) 0.0514(15) Uani 1 1 d .
H33A H -0.3823 -0.3853 0.1007 0.077 Uiso 1 1 calc R
H33B H -0.4329 -0.3460 0.0430 0.077 Uiso 1 1 calc R
H33C H -0.3655 -0.2918 0.1318 0.077 Uiso 1 1 calc R
C34 C -0.1901(5) -0.2364(3) 0.0678(3) 0.0393(13) Uani 1 1 d .
H34A H -0.1058 -0.2270 0.0540 0.047 Uiso 1 1 calc R
H34B H -0.2658 -0.2415 0.0250 0.047 Uiso 1 1 calc R
C35 C -0.2522(5) -0.1202(3) 0.1394(4) 0.0598(17) Uani 1 1 d .
H35A H -0.3311 -0.1277 0.1005 0.072 Uiso 1 1 calc R
C36 C -0.1990(6) -0.0624(4) 0.2077(4) 0.0659(19) Uani 1 1 d .
H36A H -0.2316 -0.0199 0.2270 0.079 Uiso 1 1 calc R
C37 C -0.0690(5) -0.1413(3) 0.2018(3) 0.0306(12) Uani 1 1 d .
C38 C 0.0070(5) -0.0219(3) 0.3231(3) 0.0448(14) Uani 1 1 d .
H38A H 0.0942 -0.0335 0.3290 0.054 Uiso 1 1 calc R
C39 C 0.0414(5) 0.0669(3) 0.3346(3) 0.0594(17) Uani 1 1 d .
H39A H 0.0685 0.0747 0.2924 0.089 Uiso 1 1 calc R
H39B H 0.1167 0.1003 0.3823 0.089 Uiso 1 1 calc R
H39C H -0.0391 0.0824 0.3366 0.089 Uiso 1 1 calc R
C40 C -0.0489(6) -0.0390(3) 0.3827(3) 0.0669(18) Uani 1 1 d .
H40A H -0.0627 -0.0952 0.3761 0.100 Uiso 1 1 calc R
H40B H -0.1363 -0.0300 0.3773 0.100 Uiso 1 1 calc R
H40C H 0.0161 -0.0030 0.4332 0.100 Uiso 1 1 calc R
O5 O 0.1230(3) -0.19896(16) 0.12867(16) 0.0304(8) Uani 1 1 d .
N9 N 0.2593(4) -0.3108(2) 0.1591(2) 0.0371(10) Uani 1 1 d .
N10 N 0.1136(4) -0.3987(2) 0.1760(2) 0.0399(11) Uani 1 1 d .
C41 C 0.2212(4) -0.2177(2) 0.0971(3) 0.0303(12) Uani 1 1 d .
C42 C 0.3026(5) -0.1441(3) 0.0862(3) 0.0392(13) Uani 1 1 d .
H42A H 0.3520 -0.0994 0.1356 0.059 Uiso 1 1 calc R
H42B H 0.2397 -0.1279 0.0546 0.059 Uiso 1 1 calc R
H42C H 0.3680 -0.1579 0.0614 0.059 Uiso 1 1 calc R
C43 C 0.1519(5) -0.2887(3) 0.0200(3) 0.0475(15) Uani 1 1 d .
H43A H 0.1069 -0.3373 0.0270 0.071 Uiso 1 1 calc R
H43B H 0.2208 -0.2978 -0.0039 0.071 Uiso 1 1 calc R
H43C H 0.0837 -0.2764 -0.0126 0.071 Uiso 1 1 calc R
C44 C 0.3231(4) -0.2373(3) 0.1501(3) 0.0369(13) Uani 1 1 d .
H44A H 0.3980 -0.2433 0.1296 0.044 Uiso 1 1 calc R
H44B H 0.3635 -0.1919 0.2004 0.044 Uiso 1 1 calc R
C45 C 0.2859(6) -0.3812(3) 0.1351(3) 0.0584(17) Uani 1 1 d .
H45A H 0.3562 -0.3890 0.1147 0.070 Uiso 1 1 calc R
C46 C 0.1951(6) -0.4368(3) 0.1456(3) 0.0628(18) Uani 1 1 d .
H46A H 0.1880 -0.4915 0.1345 0.075 Uiso 1 1 calc R
C47 C 0.1517(4) -0.3207(2) 0.1858(2) 0.0310(12) Uani 1 1 d .
C48 C 0.0008(5) -0.4368(3) 0.1983(3) 0.0456(14) Uani 1 1 d .
H48A H -0.0542 -0.4005 0.2062 0.055 Uiso 1 1 calc R
C49 C 0.0546(6) -0.4443(3) 0.2727(3) 0.0715(19) Uani 1 1 d .
H49A H 0.1186 -0.3918 0.3105 0.107 Uiso 1 1 calc R
H49B H 0.1019 -0.4835 0.2656 0.107 Uiso 1 1 calc R
H49C H -0.0217 -0.4626 0.2900 0.107 Uiso 1 1 calc R
C50 C -0.0923(6) -0.5166(3) 0.1366(4) 0.076(2) Uani 1 1 d .
H50A H -0.1222 -0.5095 0.0891 0.114 Uiso 1 1 calc R
H50B H -0.1721 -0.5375 0.1504 0.114 Uiso 1 1 calc R
H50C H -0.0431 -0.5549 0.1302 0.114 Uiso 1 1 calc R
O6 O 0.2221(3) -0.14395(16) 0.29082(17) 0.0301(8) Uani 1 1 d .
N11 N 0.1140(4) -0.2302(2) 0.3742(2) 0.0416(11) Uani 1 1 d .
N12 N -0.1032(4) -0.2688(2) 0.3318(2) 0.0417(11) Uani 1 1 d .
C51 C 0.3037(5) -0.1319(3) 0.3625(3) 0.0318(12) Uani 1 1 d .
C52 C 0.4516(4) -0.1170(3) 0.3650(3) 0.0433(13) Uani 1 1 d .
H52A H 0.4576 -0.1649 0.3286 0.065 Uiso 1 1 calc R
H52B H 0.5089 -0.1060 0.4160 0.065 Uiso 1 1 calc R
H52C H 0.4834 -0.0706 0.3519 0.065 Uiso 1 1 calc R
C53 C 0.2960(5) -0.0600(3) 0.4238(3) 0.0452(14) Uani 1 1 d .
H53A H 0.3189 -0.0125 0.4112 0.068 Uiso 1 1 calc R
H53B H 0.3609 -0.0491 0.4728 0.068 Uiso 1 1 calc R
H53C H 0.2032 -0.0725 0.4266 0.068 Uiso 1 1 calc R
C54 C 0.2573(5) -0.2078(3) 0.3784(3) 0.0439(13) Uani 1 1 d .
H54A H 0.2701 -0.2529 0.3411 0.053 Uiso 1 1 calc R
H54B H 0.3149 -0.1984 0.4295 0.053 Uiso 1 1 calc R
C55 C 0.0670(6) -0.2439(3) 0.4303(3) 0.0666(18) Uani 1 1 d .
H55A H 0.1212 -0.2373 0.4786 0.080 Uiso 1 1 calc R
C56 C -0.0691(6) -0.2681(3) 0.4038(3) 0.0700(19) Uani 1 1 d .
H56A H -0.1304 -0.2820 0.4296 0.084 Uiso 1 1 calc R
C57 C 0.0106(5) -0.2448(3) 0.3117(3) 0.0327(12) Uani 1 1 d .
C58 C -0.2434(5) -0.2964(3) 0.2805(3) 0.0399(13) Uani 1 1 d .
H58A H -0.2384 -0.2926 0.2315 0.048 Uiso 1 1 calc R
C59 C -0.3145(5) -0.3841(3) 0.2644(3) 0.0637(17) Uani 1 1 d .
H59A H -0.2621 -0.4163 0.2435 0.096 Uiso 1 1 calc R
H59B H -0.4065 -0.4034 0.2278 0.096 Uiso 1 1 calc R
H59C H -0.3210 -0.3895 0.3116 0.096 Uiso 1 1 calc R
C60 C -0.3254(6) -0.2453(3) 0.3102(4) 0.086(2) Uani 1 1 d .
H60A H -0.2803 -0.1894 0.3177 0.128 Uiso 1 1 calc R
H60B H -0.3310 -0.2475 0.3585 0.128 Uiso 1 1 calc R
H60C H -0.4177 -0.2663 0.2735 0.128 Uiso 1 1 calc R

loop_
_atom_site_aniso_label
_atom_site_aniso_U_11
_atom_site_aniso_U_22
_atom_site_aniso_U_33
_atom_site_aniso_U_23
_atom_site_aniso_U_13
_atom_site_aniso_U_12
Ti1 0.0251(5) 0.0261(4) 0.0235(5) 0.0089(4) 0.0118(4) 0.0121(4)
O1 0.0341(18) 0.0369(18) 0.0243(19) 0.0103(15) 0.0161(16) 0.0150(15)
N1 0.031(2) 0.038(2) 0.027(3) 0.001(2) 0.007(2) 0.002(2)
N2 0.023(2) 0.052(3) 0.038(3) 0.012(2) 0.011(2) 0.006(2)
C1 0.037(3) 0.044(3) 0.031(3) 0.011(2) 0.018(3) 0.018(2)
C2 0.051(4) 0.074(4) 0.055(4) 0.009(3) 0.036(3) 0.024(3)
C3 0.082(4) 0.066(4) 0.030(3) 0.023(3) 0.019(3) 0.030(3)
C4 0.044(3) 0.040(3) 0.023(3) 0.002(2) 0.014(3) 0.017(2)
C5 0.041(4) 0.073(4) 0.036(4) -0.013(3) 0.007(3) -0.010(3)
C6 0.029(3) 0.085(4) 0.041(4) 0.001(3) 0.000(3) -0.002(3)
C7 0.041(3) 0.033(3) 0.028(3) 0.014(2) 0.014(3) 0.009(2)
C8 0.027(3) 0.056(3) 0.043(3) 0.016(3) 0.019(3) 0.010(3)
C9 0.075(5) 0.157(6) 0.086(5) 0.067(5) 0.049(4) 0.084(5)
C10 0.075(4) 0.079(4) 0.081(5) 0.039(4) 0.050(4) 0.015(4)
O2 0.0241(17) 0.0280(16) 0.0270(19) 0.0107(14) 0.0065(15) 0.0124(14)
N3 0.027(2) 0.025(2) 0.033(3) 0.0135(19) 0.016(2) 0.0089(18)
N4 0.028(2) 0.030(2) 0.022(2) 0.0076(18) 0.009(2) 0.0108(19)
C11 0.033(3) 0.033(3) 0.031(3) 0.014(2) 0.013(3) 0.021(2)
C12 0.058(4) 0.056(3) 0.038(4) 0.021(3) 0.002(3) 0.019(3)
C13 0.036(3) 0.039(3) 0.059(4) 0.023(3) 0.021(3) 0.022(2)
C14 0.041(3) 0.035(3) 0.036(3) 0.023(2) 0.021(3) 0.023(2)
C15 0.036(3) 0.024(3) 0.038(3) 0.012(2) 0.023(3) 0.007(2)
C16 0.031(3) 0.030(3) 0.032(3) 0.005(2) 0.011(3) 0.004(2)
C17 0.025(3) 0.030(3) 0.020(3) 0.009(2) 0.012(2) 0.016(2)
C18 0.030(3) 0.042(3) 0.045(4) 0.014(3) 0.001(3) 0.017(2)
C19 0.141(7) 0.100(5) 0.047(5) 0.024(4) -0.011(5) 0.068(5)
C20 0.120(6) 0.158(7) 0.160(8) 0.109(6) 0.099(6) 0.116(6)
O3 0.0385(19) 0.0304(17) 0.0265(19) 0.0122(15) 0.0148(16) 0.0195(15)
N5 0.040(2) 0.035(2) 0.029(2) 0.016(2) 0.015(2) 0.0093(19)
N6 0.037(2) 0.041(2) 0.025(2) 0.011(2) 0.017(2) 0.0143(19)
C21 0.056(4) 0.030(3) 0.035(3) 0.018(2) 0.014(3) 0.025(3)
C22 0.095(5) 0.041(3) 0.052(4) 0.023(3) 0.033(4) 0.038(3)
C23 0.061(4) 0.056(3) 0.041(4) 0.027(3) 0.019(3) 0.037(3)
C24 0.059(4) 0.024(3) 0.037(3) 0.013(2) 0.014(3) 0.005(2)
C25 0.048(3) 0.049(3) 0.036(3) 0.024(3) 0.021(3) 0.006(3)
C26 0.050(4) 0.058(4) 0.029(3) 0.019(3) 0.022(3) 0.018(3)
C27 0.030(3) 0.036(3) 0.025(3) 0.013(2) 0.011(2) 0.010(2)
C28 0.056(3) 0.044(3) 0.030(3) 0.017(3) 0.025(3) 0.025(3)
C29 0.077(4) 0.049(3) 0.043(4) 0.004(3) 0.016(3) 0.017(3)
C30 0.075(4) 0.094(4) 0.066(4) 0.029(4) 0.044(4) 0.061(4)
Ti2 0.0252(5) 0.0266(4) 0.0260(5) 0.0119(4) 0.0115(4) 0.0108(4)
O4 0.0266(18) 0.0364(17) 0.029(2) 0.0127(15) 0.0101(17) 0.0104(14)
N7 0.033(3) 0.046(2) 0.051(3) 0.027(2) 0.017(2) 0.024(2)
N8 0.038(3) 0.038(2) 0.057(3) 0.019(2) 0.026(2) 0.024(2)
C31 0.025(3) 0.046(3) 0.028(3) 0.013(2) 0.004(3) 0.003(2)
C32 0.045(3) 0.065(4) 0.035(3) 0.013(3) 0.012(3) 0.012(3)
C33 0.027(3) 0.075(4) 0.050(4) 0.029(3) 0.013(3) 0.008(3)
C34 0.023(3) 0.055(3) 0.037(3) 0.019(3) 0.003(2) 0.013(2)
C35 0.044(4) 0.061(4) 0.080(5) 0.028(4) 0.009(4) 0.036(3)
C36 0.057(4) 0.068(4) 0.105(6) 0.040(4) 0.042(4) 0.053(4)
C37 0.029(3) 0.041(3) 0.039(3) 0.024(3) 0.025(3) 0.016(2)
C38 0.053(4) 0.043(3) 0.052(4) 0.017(3) 0.036(3) 0.025(3)
C39 0.073(4) 0.047(3) 0.070(4) 0.017(3) 0.049(4) 0.026(3)
C40 0.082(4) 0.064(4) 0.075(5) 0.031(3) 0.052(4) 0.031(3)
O5 0.0307(18) 0.0352(17) 0.038(2) 0.0185(15) 0.0222(16) 0.0169(15)
N9 0.035(2) 0.038(2) 0.058(3) 0.027(2) 0.025(2) 0.025(2)
N10 0.046(3) 0.031(2) 0.057(3) 0.024(2) 0.022(2) 0.024(2)
C41 0.031(3) 0.030(3) 0.033(3) 0.009(2) 0.019(3) 0.012(2)
C42 0.040(3) 0.046(3) 0.045(3) 0.019(3) 0.033(3) 0.019(2)
C43 0.046(3) 0.042(3) 0.050(4) 0.006(3) 0.028(3) 0.013(3)
C44 0.029(3) 0.044(3) 0.047(3) 0.018(3) 0.025(3) 0.019(2)
C45 0.064(4) 0.060(4) 0.087(5) 0.039(3) 0.049(4) 0.044(3)
C46 0.078(4) 0.043(3) 0.096(5) 0.034(3) 0.047(4) 0.042(3)
C47 0.032(3) 0.031(3) 0.032(3) 0.013(2) 0.011(3) 0.014(2)
C48 0.043(3) 0.038(3) 0.070(4) 0.030(3) 0.027(3) 0.018(3)
C49 0.085(5) 0.056(4) 0.088(5) 0.044(4) 0.042(4) 0.017(3)
C50 0.064(4) 0.051(4) 0.099(5) 0.025(4) 0.027(4) 0.002(3)
O6 0.0344(19) 0.0333(17) 0.026(2) 0.0140(15) 0.0095(17) 0.0140(15)
N11 0.043(3) 0.052(3) 0.027(3) 0.025(2) 0.007(2) 0.003(2)
N12 0.039(3) 0.053(3) 0.030(3) 0.017(2) 0.017(2) 0.003(2)
C51 0.030(3) 0.036(3) 0.020(3) 0.012(2) -0.002(2) 0.004(2)
C52 0.037(3) 0.045(3) 0.047(4) 0.024(3) 0.006(3) 0.012(2)
C53 0.049(3) 0.048(3) 0.033(3) 0.021(3) 0.006(3) 0.009(3)
C54 0.033(3) 0.048(3) 0.044(4) 0.022(3) 0.000(3) 0.009(3)
C55 0.073(5) 0.076(4) 0.039(4) 0.040(3) 0.009(4) -0.007(4)
C56 0.056(4) 0.090(5) 0.044(4) 0.025(3) 0.019(4) -0.009(4)
C57 0.040(3) 0.035(3) 0.027(3) 0.017(2) 0.014(3) 0.011(2)
C58 0.036(3) 0.051(3) 0.039(3) 0.020(3) 0.023(3) 0.013(3)
C59 0.051(4) 0.057(4) 0.069(4) 0.024(3) 0.010(3) 0.005(3)
C60 0.059(4) 0.078(4) 0.117(6) 0.023(4) 0.045(4) 0.025(4)

loop_
_atom_type_symbol
_atom_type_description
_atom_type_scat_dispersion_real
_atom_type_scat_dispersion_imag
_atom_type_scat_source
C C 0.0033 0.0016 'International Tables Vol C Tables 4.2.6.8 and 6.1.1.4'
H H 0.0000 0.0000 'International Tables Vol C Tables 4.2.6.8 and 6.1.1.4'
N N 0.0061 0.0033 'International Tables Vol C Tables 4.2.6.8 and 6.1.1.4'
O O 0.0106 0.0060 'International Tables Vol C Tables 4.2.6.8 and 6.1.1.4'
Ti Ti 0.2776 0.4457 'International Tables Vol C Tables 4.2.6.8 and 6.1.1.4'

loop_
_geom_angle_atom_site_label_1
_geom_angle_atom_site_label_2
_geom_angle_atom_site_label_3
_geom_angle
O2 Ti1 O3 167.29(12)
O2 Ti1 O1 98.33(12)
O3 Ti1 O1 94.21(11)
O2 Ti1 C17 80.10(13)
O3 Ti1 C17 102.40(14)
O1 Ti1 C17 88.67(13)
O2 Ti1 C7 85.52(14)
O3 Ti1 C7 93.87(14)
O1 Ti1 C7 83.32(14)
C17 Ti1 C7 162.36(17)
O2 Ti1 C27 87.74(14)
O3 Ti1 C27 79.67(14)
O1 Ti1 C27 173.75(14)
C17 Ti1 C27 93.83(15)
C7 Ti1 C27 95.77(15)
C1 O1 Ti1 132.8(3)
C7 N1 C5 112.0(4)
C7 N1 C4 121.5(4)
C5 N1 C4 126.1(4)
C7 N2 C6 111.5(4)
C7 N2 C8 122.5(4)
C6 N2 C8 126.1(4)
O1 C1 C3 110.9(4)
O1 C1 C4 111.9(4)
C3 C1 C4 110.0(4)
O1 C1 C2 107.9(4)
C3 C1 C2 110.0(4)
C4 C1 C2 106.0(4)
N1 C4 C1 112.4(4)
C6 C5 N1 107.2(5)
C5 C6 N2 106.5(5)
N2 C7 N1 102.9(4)
N2 C7 Ti1 135.2(3)
N1 C7 Ti1 119.2(3)
N2 C8 C9 110.7(4)
N2 C8 C10 110.0(4)
C9 C8 C10 112.4(4)
C11 O2 Ti1 134.0(2)
C17 N3 C15 113.5(4)
C17 N3 C14 120.5(4)
C15 N3 C14 125.2(4)
C17 N4 C16 111.0(4)
C17 N4 C18 122.2(4)
C16 N4 C18 126.5(4)
O2 C11 C13 110.3(4)
O2 C11 C12 110.3(4)
C13 C11 C12 109.1(4)
O2 C11 C14 110.3(3)
C13 C11 C14 110.0(3)
C12 C11 C14 106.7(4)
N3 C14 C11 113.3(4)
C16 C15 N3 105.3(4)
C15 C16 N4 107.5(4)
N3 C17 N4 102.6(4)
N3 C17 Ti1 120.1(3)
N4 C17 Ti1 136.7(3)
N4 C18 C20 109.2(4)
N4 C18 C19 112.3(4)
C20 C18 C19 113.9(5)
C21 O3 Ti1 140.1(3)
C27 N5 C25 111.8(4)
C27 N5 C24 122.5(4)
C25 N5 C24 125.7(4)
C27 N6 C26 111.6(4)
C27 N6 C28 123.5(4)
C26 N6 C28 124.8(4)
O3 C21 C22 110.5(4)
O3 C21 C24 109.8(4)
C22 C21 C24 107.1(4)
O3 C21 C23 111.2(4)
C22 C21 C23 108.4(4)
C24 C21 C23 109.7(4)
N5 C24 C21 112.1(3)
C26 C25 N5 106.7(4)
C25 C26 N6 107.0(4)
N6 C27 N5 102.9(4)
N6 C27 Ti1 135.9(3)
N5 C27 Ti1 121.1(3)
N6 C28 C29 111.6(4)
N6 C28 C30 109.6(4)
C29 C28 C30 113.2(4)
O6 Ti2 O4 168.30(12)
O6 Ti2 O5 93.04(12)
O4 Ti2 O5 98.65(12)
O6 Ti2 C47 93.33(14)
O4 Ti2 C47 88.35(14)
O5 Ti2 C47 84.04(14)
O6 Ti2 C37 99.39(15)
O4 Ti2 C37 80.73(15)
O5 Ti2 C37 87.74(13)
C47 Ti2 C37 165.20(17)
O6 Ti2 C57 80.52(15)
O4 Ti2 C57 87.83(15)
O5 Ti2 C57 172.73(16)
C47 Ti2 C57 92.91(16)
C37 Ti2 C57 96.61(16)
C31 O4 Ti2 133.8(3)
C37 N7 C35 110.9(4)
C37 N7 C34 123.6(4)
C35 N7 C34 125.5(5)
C37 N8 C36 110.8(5)
C37 N8 C38 124.1(4)
C36 N8 C38 125.0(4)
O4 C31 C32 110.0(4)
O4 C31 C34 109.7(4)
C32 C31 C34 108.3(4)
O4 C31 C33 110.5(4)
C32 C31 C33 109.0(4)
C34 C31 C33 109.2(4)
N7 C34 C31 111.6(4)
C36 C35 N7 107.3(5)
C35 C36 N8 107.2(5)
N8 C37 N7 103.8(4)
N8 C37 Ti2 140.0(4)
N7 C37 Ti2 115.8(3)
N8 C38 C40 111.7(4)
N8 C38 C39 111.3(4)
C40 C38 C39 111.7(4)
C41 O5 Ti2 132.9(3)
C47 N9 C45 110.9(4)
C47 N9 C44 122.6(3)
C45 N9 C44 126.1(4)
C47 N10 C46 112.3(4)
C47 N10 C48 122.9(4)
C46 N10 C48 124.7(4)
O5 C41 C44 110.9(4)
O5 C41 C43 110.2(4)
C44 C41 C43 110.3(4)
O5 C41 C42 109.2(3)
C44 C41 C42 107.2(4)
C43 C41 C42 108.9(4)
N9 C44 C41 112.1(4)
C46 C45 N9 107.5(4)
C45 C46 N10 105.9(4)
N10 C47 N9 103.4(4)
N10 C47 Ti2 135.5(3)
N9 C47 Ti2 119.6(3)
N10 C48 C50 111.3(4)
N10 C48 C49 110.9(4)
C50 C48 C49 112.0(4)
C51 O6 Ti2 139.4(3)
C57 N11 C55 112.2(4)
C57 N11 C54 123.0(4)
C55 N11 C54 124.7(5)
C56 N12 C57 112.0(4)
C56 N12 C58 124.5(4)
C57 N12 C58 123.4(4)
O6 C51 C52 109.9(4)
O6 C51 C54 109.8(4)
C52 C51 C54 107.0(4)
O6 C51 C53 110.7(4)
C52 C51 C53 109.5(4)
C54 C51 C53 109.8(4)
N11 C54 C51 112.0(4)
C56 C55 N11 107.1(5)
C55 C56 N12 106.4(5)
N11 C57 N12 102.3(4)
N11 C57 Ti2 120.4(3)
N12 C57 Ti2 137.3(4)
N12 C58 C59 109.5(4)
N12 C58 C60 113.1(4)
C59 C58 C60 110.7(4)

loop_
_geom_bond_atom_site_label_1
_geom_bond_atom_site_label_2
_geom_bond_distance
Ti1 O1 1.994(3)
Ti1 O2 1.948(3)
Ti1 O3 1.958(3)
Ti1 C7 2.263(5)
Ti1 C17 2.252(4)
Ti1 C27 2.299(4)
O1 C1 1.388(5)
N1 C7 1.361(5)
N1 C5 1.367(6)
N1 C4 1.453(5)
N2 C7 1.361(5)
N2 C6 1.387(6)
N2 C8 1.473(5)
C1 C3 1.519(6)
C1 C4 1.536(6)
C1 C2 1.547(6)
C5 C6 1.332(7)
C8 C9 1.501(7)
C8 C10 1.508(6)
O2 C11 1.386(5)
N3 C17 1.351(5)
N3 C15 1.377(5)
N3 C14 1.461(5)
N4 C17 1.368(5)
N4 C16 1.387(5)
N4 C18 1.464(6)
C11 C13 1.515(5)
C11 C12 1.532(6)
C11 C14 1.554(6)
C15 C16 1.341(6)
C18 C20 1.487(7)
C18 C19 1.490(7)
O3 C21 1.383(5)
N5 C27 1.361(5)
N5 C25 1.379(5)
N5 C24 1.455(5)
N6 C27 1.356(5)
N6 C26 1.381(6)
N6 C28 1.473(5)
C21 C22 1.521(6)
C21 C24 1.534(6)
C21 C23 1.536(6)
C25 C26 1.325(6)
C28 C29 1.498(6)
C28 C30 1.515(6)
Ti2 O6 1.945(3)
Ti2 O4 1.972(3)
Ti2 O5 2.014(3)
Ti2 C47 2.274(4)
Ti2 C37 2.286(4)
Ti2 C57 2.300(5)
O4 C31 1.393(5)
N7 C37 1.366(6)
N7 C35 1.379(6)
N7 C34 1.452(5)
N8 C37 1.351(5)
N8 C36 1.391(6)
N8 C38 1.469(6)
C31 C32 1.530(6)
C31 C34 1.532(6)
C31 C33 1.533(6)
C35 C36 1.317(7)
C38 C40 1.514(6)
C38 C39 1.529(6)
O5 C41 1.397(4)
N9 C47 1.364(5)
N9 C45 1.372(5)
N9 C44 1.452(5)
N10 C47 1.343(5)
N10 C46 1.378(6)
N10 C48 1.471(5)
C41 C44 1.529(6)
C41 C43 1.533(6)
C41 C42 1.534(5)
C45 C46 1.335(6)
C48 C50 1.504(7)
C48 C49 1.511(7)
O6 C51 1.398(5)
N11 C57 1.357(6)
N11 C55 1.378(6)
N11 C54 1.461(5)
N12 C56 1.376(6)
N12 C57 1.378(5)
N12 C58 1.465(6)
C51 C52 1.525(6)
C51 C54 1.527(6)
C51 C53 1.530(6)
C55 C56 1.334(7)
C58 C59 1.515(6)
C58 C60 1.522(6)
